data_4087797
loop_
_publ_author_name
'Allouch, Fatima'
'Dwadnia, Nejib'
'Vologdin, Nikolay V.'
'Svyaschenko, Yurii V.'
'Cattey, H\'el\`ene'
'Penouilh, Marie-Jos\'e'
'Roger, Julien'
'Naoufal, Daoud'
'Ben Salem, Ridha'
'Pirio, Nadine'
'Hierso, Jean-Cyrille'

_publ_section_title
;
 Converging and Diverging Synthetic Strategies to Tetradentate
 (N,N&#x2032;)-Diaminomethyl,(P,P&#x2032;)-Ferrocenyl Ligands: Influence
 of tert-Butyl Groups on Ferrocene Backbone Conformation
;
_journal_issue 20
_journal_name_full Organometallics
_journal_page_first 5015
_journal_paper_doi 10.1021/acs.organomet.5b00601
_journal_volume 34
_journal_year 2015
_chemical_formula_moiety 'C52 H66 Fe N2 P2'
_chemical_formula_sum 'C52 H66 Fe N2 P2'
_chemical_formula_weight 836.85
_space_group_crystal_system triclinic
_space_group_IT_number 2
_space_group_name_Hall '-P 1'
_space_group_name_H-M_alt 'P -1'
_symmetry_space_group_name_Hall '-P 1'
_atom_sites_solution_hydrogens geom
_atom_sites_solution_primary iterative
_cell_angle_alpha 79.738(4)
_cell_angle_beta 76.320(3)
_cell_angle_gamma 69.517(3)
_cell_formula_units_Z 2
_cell_length_a 10.7622(8)
_cell_length_b 13.4940(12)
_cell_length_c 17.4060(16)
_cell_measurement_reflns_used 7148
_cell_measurement_temperature 115
_cell_measurement_theta_max 26.271
_cell_measurement_theta_min 2.422
_cell_volume 2288.1(3)
_computing_cell_refinement 'DENZO-SMN (Otwinowski & Minor, 1997)'
_computing_data_collection 'KappaCCD Server Software (Nonius,1998)'
_computing_data_reduction 'DENZO-SMN (Otwinowski & Minor, 1997)'
_computing_molecular_graphics 'Olex2 (Dolomanov et al., 2009)'
_computing_publication_material 'Olex2 (Dolomanov et al., 2009)'
_computing_structure_refinement 'SHELXL-97 (Sheldrick, 2008)'
_computing_structure_solution 'SHELXS-2013 (Sheldrick, 2008)'
_diffrn_ambient_temperature 115
_diffrn_detector 'CCD Plate'
_diffrn_detector_area_resol_mean '512 x 512'
_diffrn_detector_type APEX2
_diffrn_measured_fraction_theta_full 0.996
_diffrn_measured_fraction_theta_max 0.984
_diffrn_measurement_device '\k-geometry diffractometer'
_diffrn_measurement_device_type 'Bruker APEX-II CCD'
_diffrn_measurement_method '\f and \w scans''
_diffrn_radiation_collimation '0.6 mm'
_diffrn_radiation_monochromator graphite
_diffrn_radiation_probe x-ray
_diffrn_radiation_type MoK\a
_diffrn_radiation_wavelength 0.71073
_diffrn_reflns_av_R_equivalents 0.0865
_diffrn_reflns_av_unetI/netI 0.0923
_diffrn_reflns_Laue_measured_fraction_full 0.996
_diffrn_reflns_Laue_measured_fraction_max 0.984
_diffrn_reflns_limit_h_max 13
_diffrn_reflns_limit_h_min -13
_diffrn_reflns_limit_k_max 17
_diffrn_reflns_limit_k_min -17
_diffrn_reflns_limit_l_max 22
_diffrn_reflns_limit_l_min -22
_diffrn_reflns_number 44538
_diffrn_reflns_point_group_measured_fraction_full 0.996
_diffrn_reflns_point_group_measured_fraction_max 0.984
_diffrn_reflns_theta_full 26.000
_diffrn_reflns_theta_max 27.627
_diffrn_reflns_theta_min 2.806
_diffrn_source 'X-ray tube'
_diffrn_source_target Mo
_diffrn_source_type 'Siemens KFF Mo 2K-180'
_diffrn_standards_number 0
_exptl_absorpt_coefficient_mu 0.436
_exptl_absorpt_correction_T_max 0.7456
_exptl_absorpt_correction_T_min 0.6321
_exptl_absorpt_correction_type multi-scan
_exptl_absorpt_process_details
;
SADABS-2012/1 (Bruker,2012) was used for absorption correction.
wR2(int) was 0.0797 before and 0.0678 after correction.
The Ratio of minimum to maximum transmission is 0.8478.
The \l/2 correction factor is 0.0015.
;
_exptl_crystal_colour 'clear light yellow'
_exptl_crystal_colour_lustre clear
_exptl_crystal_colour_modifier light
_exptl_crystal_colour_primary yellow
_exptl_crystal_density_diffrn 1.215
_exptl_crystal_description prism
_exptl_crystal_F_000 896
_exptl_crystal_size_max 0.22
_exptl_crystal_size_mid 0.16
_exptl_crystal_size_min 0.07
_refine_diff_density_max 1.001
_refine_diff_density_min -1.003
_refine_diff_density_rms 0.101
_refine_ls_extinction_method none
_refine_ls_goodness_of_fit_ref 1.006
_refine_ls_hydrogen_treatment noref
_refine_ls_matrix_type full
_refine_ls_number_parameters 524
_refine_ls_number_reflns 10475
_refine_ls_number_restraints 0
_refine_ls_restrained_S_all 1.006
_refine_ls_R_factor_all 0.1036
_refine_ls_R_factor_gt 0.0533
_refine_ls_shift/su_max 0.001
_refine_ls_shift/su_mean 0.000
_refine_ls_structure_factor_coef Fsqd
_refine_ls_weighting_details 'w=1/[\s^2^(Fo^2^)+(0.0891P)^2^] where P=(Fo^2^+2Fc^2^)/3'
_refine_ls_weighting_scheme calc
_refine_ls_wR_factor_gt 0.1335
_refine_ls_wR_factor_ref 0.1569
_reflns_Friedel_coverage 0.000
_reflns_number_gt 6766
_reflns_number_total 10475
_reflns_threshold_expression 'I > 2\s(I)'
_cod_data_source_file om5b00601_si_003.cif
_cod_data_source_block comp12B
_cod_database_code 4087797
_shelx_space_group_comment
;
The symmetry employed for this shelxl refinement is uniquely defined
by the following loop, which should always be used as a source of
symmetry information in preference to the above space-group names.
They are only intended as comments.
;
_olex2_refinement_description
;
1. Fixed Uiso
 At 1.2 times of:
  All C(H) groups, All C(H,H) groups
 At 1.5 times of:
  All C(H,H,H) groups
2.a Secondary CH2 refined with riding coordinates:
 C14(H14A,H14B), C33(H33A,H33B), C11(H11A,H11B), C12(H12A,H12B), C32(H32A,
 H32B), C35(H35A,H35B)
2.b Aromatic/amide H refined with riding coordinates:
 C25(H25), C18(H18), C10(H10), C46(H46), C47(H47), C23(H23), C44(H44),
 C38(H38), C8(H8), C40(H40), C48(H48), C5(H5), C42(H42), C17(H17), C41(H41),
 C19(H19), C39(H39), C26(H26), C21(H21), C45(H45), C20(H20), C27(H27), C3(H3),
 C24(H24)
2.c Idealised Me refined as rotating group:
 C31(H31A,H31B,H31C), C30(H30A,H30B,H30C), C52(H52A,H52B,H52C), C51(H51A,H51B,
 H51C), C50(H50A,H50B,H50C), C36(H36A,H36B,H36C), C29(H29A,H29B,H29C), C34(H34A,
 H34B,H34C), C15(H15A,H15B,H15C), C13(H13A,H13B,H13C)
;
_shelx_shelxl_version_number 2014/7
_olex2_diffrn_ambient_temperature_device 'Oxford Cryosystems'
_olex2_exptl_crystal_mounting_method 'The crystal was mounted on a mylar loop with grease'
_olex2_submission_special_instructions 'No special instructions were received'

loop_
_space_group_symop_operation_xyz
'x, y, z'
'-x, -y, -z'

loop_
_atom_site_label
_atom_site_type_symbol
_atom_site_fract_x
_atom_site_fract_y
_atom_site_fract_z
_atom_site_U_iso_or_equiv
_atom_site_adp_type
_atom_site_occupancy
_atom_site_site_symmetry_order
_atom_site_calc_flag
_atom_site_refinement_flags_posn
Fe Fe 0.36409(4) 0.73979(3) 0.71753(2) 0.01232(12) Uani 1 1 d .
P1 P 0.48663(7) 0.46782(6) 0.72810(4) 0.01633(18) Uani 1 1 d .
P2 P 0.16228(7) 0.90837(6) 0.86436(4) 0.01494(17) Uani 1 1 d .
N2 N 0.3648(2) 0.7327(2) 0.97055(14) 0.0164(5) Uani 1 1 d .
C22 C 0.4302(3) 0.3732(2) 0.69250(17) 0.0178(6) Uani 1 1 d .
N1 N 0.1084(2) 0.5299(2) 0.79967(14) 0.0188(5) Uani 1 1 d .
C25 C 0.3470(3) 0.2213(3) 0.6467(2) 0.0266(7) Uani 1 1 d .
H25 H 0.3195 0.1696 0.6308 0.032 Uiso 1 1 calc R
C16 C 0.6497(3) 0.4546(2) 0.65982(17) 0.0167(6) Uani 1 1 d .
C9 C 0.5209(3) 0.8027(2) 0.70683(17) 0.0150(6) Uani 1 1 d .
C18 C 0.8873(3) 0.4306(2) 0.6460(2) 0.0269(8) Uani 1 1 d .
H18 H 0.9610 0.4257 0.6692 0.032 Uiso 1 1 calc R
C10 C 0.3916(3) 0.8808(2) 0.72740(16) 0.0140(6) Uani 1 1 d .
H10 H 0.3579 0.9468 0.6970 0.017 Uiso 1 1 calc R
C14 C -0.0256(3) 0.5944(3) 0.7833(2) 0.0257(7) Uani 1 1 d .
H14A H -0.0624 0.5490 0.7625 0.031 Uiso 1 1 calc R
H14B H -0.0148 0.6517 0.7406 0.031 Uiso 1 1 calc R
C1 C 0.3750(3) 0.5943(2) 0.69123(17) 0.0152(6) Uani 1 1 d .
C46 C -0.0951(3) 1.1471(3) 0.68978(19) 0.0265(7) Uani 1 1 d .
H46 H -0.1488 1.1955 0.6543 0.032 Uiso 1 1 calc R
C37 C 0.2136(3) 0.9995(2) 0.90778(17) 0.0175(6) Uani 1 1 d .
C47 C -0.1306(3) 1.0606(3) 0.72984(19) 0.0261(7) Uani 1 1 d .
H47 H -0.2089 1.0493 0.7220 0.031 Uiso 1 1 calc R
C6 C 0.3212(3) 0.8437(2) 0.80103(16) 0.0135(6) Uani 1 1 d .
C23 C 0.4623(3) 0.2690(3) 0.72951(19) 0.0259(7) Uani 1 1 d .
H23 H 0.5129 0.2495 0.7709 0.031 Uiso 1 1 calc R
C44 C 0.0979(3) 1.0936(2) 0.75351(17) 0.0185(6) Uani 1 1 d .
H44 H 0.1747 1.1063 0.7620 0.022 Uiso 1 1 calc R
C38 C 0.3470(3) 0.9962(3) 0.89957(18) 0.0215(7) Uani 1 1 d .
H38 H 0.4172 0.9468 0.8677 0.026 Uiso 1 1 calc R
C8 C 0.5293(3) 0.7157(2) 0.76784(16) 0.0141(6) Uani 1 1 d .
H8 H 0.6038 0.6520 0.7695 0.017 Uiso 1 1 calc R
C40 C 0.2769(3) 1.1357(3) 0.9856(2) 0.0289(8) Uani 1 1 d .
H40 H 0.2986 1.1813 1.0122 0.035 Uiso 1 1 calc R
C33 C 0.4961(3) 0.7292(2) 0.98247(18) 0.0208(7) Uani 1 1 d .
H33A H 0.4811 0.7840 1.0178 0.025 Uiso 1 1 calc R
H33B H 0.5477 0.7493 0.9305 0.025 Uiso 1 1 calc R
C31 C 0.2018(3) 0.9521(2) 0.57528(18) 0.0208(7) Uani 1 1 d .
H31A H 0.2884 0.9580 0.5790 0.031 Uiso 1 1 calc GR
H31B H 0.1397 0.9637 0.6265 0.031 Uiso 1 1 calc GR
H31C H 0.1629 1.0059 0.5340 0.031 Uiso 1 1 calc GR
C48 C -0.0516(3) 0.9889(3) 0.78233(19) 0.0220(7) Uani 1 1 d .
H48 H -0.0770 0.9297 0.8103 0.026 Uiso 1 1 calc R
C5 C 0.3874(3) 0.6644(2) 0.61885(16) 0.0137(6) Uani 1 1 d .
H5 H 0.4632 0.6521 0.5764 0.016 Uiso 1 1 calc R
C30 C 0.3260(3) 0.8198(3) 0.47601(17) 0.0227(7) Uani 1 1 d .
H30A H 0.2956 0.8766 0.4343 0.034 Uiso 1 1 calc GR
H30B H 0.3332 0.7514 0.4604 0.034 Uiso 1 1 calc GR
H30C H 0.4145 0.8175 0.4834 0.034 Uiso 1 1 calc GR
C28 C 0.2241(3) 0.8412(2) 0.55392(17) 0.0162(6) Uani 1 1 d .
C42 C 0.1126(3) 1.0732(2) 0.95530(17) 0.0201(7) Uani 1 1 d .
H42 H 0.0209 1.0778 0.9609 0.024 Uiso 1 1 calc R
C49 C 0.6358(3) 0.8189(2) 0.64116(17) 0.0175(6) Uani 1 1 d .
C17 C 0.7597(3) 0.4452(2) 0.69342(19) 0.0211(7) Uani 1 1 d .
H17 H 0.7473 0.4487 0.7489 0.025 Uiso 1 1 calc R
C41 C 0.1446(3) 1.1398(3) 0.99428(19) 0.0248(7) Uani 1 1 d .
H41 H 0.0751 1.1883 1.0271 0.030 Uiso 1 1 calc R
C19 C 0.9078(3) 0.4233(2) 0.5663(2) 0.0253(7) Uani 1 1 d .
H19 H 0.9956 0.4118 0.5346 0.030 Uiso 1 1 calc R
C52 C 0.7377(3) 0.7133(3) 0.6161(2) 0.0272(7) Uani 1 1 d .
H52A H 0.7771 0.6715 0.6618 0.041 Uiso 1 1 calc GR
H52B H 0.8095 0.7268 0.5734 0.041 Uiso 1 1 calc GR
H52C H 0.6922 0.6736 0.5971 0.041 Uiso 1 1 calc GR
C39 C 0.3786(3) 1.0646(3) 0.9375(2) 0.0296(8) Uani 1 1 d .
H39 H 0.4697 1.0625 0.9306 0.036 Uiso 1 1 calc R
C26 C 0.3130(3) 0.3240(3) 0.60998(19) 0.0262(7) Uani 1 1 d .
H26 H 0.2614 0.3434 0.5690 0.031 Uiso 1 1 calc R
C11 C 0.1824(3) 0.5945(2) 0.81553(17) 0.0166(6) Uani 1 1 d .
H11A H 0.2536 0.5493 0.8455 0.020 Uiso 1 1 calc R
H11B H 0.1198 0.6512 0.8484 0.020 Uiso 1 1 calc R
C21 C 0.6714(3) 0.4481(2) 0.57852(18) 0.0204(7) Uani 1 1 d .
H21 H 0.5980 0.4541 0.5546 0.024 Uiso 1 1 calc R
C12 C 0.1090(4) 0.4385(3) 0.8591(2) 0.0315(8) Uani 1 1 d .
H12A H 0.0533 0.4640 0.9101 0.038 Uiso 1 1 calc R
H12B H 0.2026 0.4007 0.8675 0.038 Uiso 1 1 calc R
C45 C 0.0193(3) 1.1637(3) 0.70129(18) 0.0239(7) Uani 1 1 d .
H45 H 0.0440 1.2233 0.6733 0.029 Uiso 1 1 calc R
C32 C 0.3745(3) 0.6762(2) 0.90313(16) 0.0171(6) Uani 1 1 d .
H32A H 0.2877 0.6643 0.9063 0.021 Uiso 1 1 calc R
H32B H 0.4458 0.6060 0.9058 0.021 Uiso 1 1 calc R
C35 C 0.2773(3) 0.7037(3) 1.04243(18) 0.0227(7) Uani 1 1 d .
H35A H 0.3203 0.6288 1.0623 0.027 Uiso 1 1 calc R
H35B H 0.1905 0.7092 1.0292 0.027 Uiso 1 1 calc R
C4 C 0.2684(3) 0.7547(2) 0.62105(16) 0.0142(6) Uani 1 1 d .
C51 C 0.5840(3) 0.8874(3) 0.5684(2) 0.0329(9) Uani 1 1 d .
H51A H 0.5355 0.8524 0.5471 0.049 Uiso 1 1 calc GR
H51B H 0.6605 0.8968 0.5278 0.049 Uiso 1 1 calc GR
H51C H 0.5228 0.9571 0.5836 0.049 Uiso 1 1 calc GR
C43 C 0.0641(3) 1.0043(2) 0.79363(17) 0.0163(6) Uani 1 1 d .
C50 C 0.7072(3) 0.8772(3) 0.6755(2) 0.0298(8) Uani 1 1 d .
H50A H 0.6428 0.9456 0.6912 0.045 Uiso 1 1 calc GR
H50B H 0.7825 0.8894 0.6351 0.045 Uiso 1 1 calc GR
H50C H 0.7418 0.8337 0.7221 0.045 Uiso 1 1 calc GR
C2 C 0.2457(3) 0.6436(2) 0.73864(17) 0.0153(6) Uani 1 1 d .
C7 C 0.4075(3) 0.7400(2) 0.82608(17) 0.0148(6) Uani 1 1 d .
C36 C 0.2499(4) 0.7742(3) 1.1075(2) 0.0335(8) Uani 1 1 d .
H36A H 0.2249 0.8489 1.0852 0.050 Uiso 1 1 calc GR
H36B H 0.3313 0.7561 1.1301 0.050 Uiso 1 1 calc GR
H36C H 0.1757 0.7630 1.1494 0.050 Uiso 1 1 calc GR
C20 C 0.7999(3) 0.4328(3) 0.5319(2) 0.0265(7) Uani 1 1 d .
H20 H 0.8135 0.4289 0.4764 0.032 Uiso 1 1 calc R
C27 C 0.3546(3) 0.3989(3) 0.63329(18) 0.0232(7) Uani 1 1 d .
H27 H 0.3304 0.4695 0.6079 0.028 Uiso 1 1 calc R
C3 C 0.1831(3) 0.7418(2) 0.69603(16) 0.0149(6) Uani 1 1 d .
H3 H 0.0976 0.7913 0.7146 0.018 Uiso 1 1 calc R
C24 C 0.4210(3) 0.1935(3) 0.7065(2) 0.0304(8) Uani 1 1 d .
H24 H 0.4438 0.1229 0.7321 0.036 Uiso 1 1 calc R
C29 C 0.0882(3) 0.8385(3) 0.54150(19) 0.0253(7) Uani 1 1 d .
H29A H 0.0185 0.8611 0.5884 0.038 Uiso 1 1 calc GR
H29B H 0.0972 0.7660 0.5337 0.038 Uiso 1 1 calc GR
H29C H 0.0627 0.8868 0.4945 0.038 Uiso 1 1 calc GR
C34 C 0.5833(3) 0.6229(3) 1.0178(2) 0.0305(8) Uani 1 1 d .
H34A H 0.5982 0.5674 0.9841 0.046 Uiso 1 1 calc GR
H34B H 0.5371 0.6046 1.0714 0.046 Uiso 1 1 calc GR
H34C H 0.6704 0.6285 1.0208 0.046 Uiso 1 1 calc GR
C15 C -0.1290(4) 0.6452(4) 0.8528(3) 0.0575(13) Uani 1 1 d .
H15A H -0.2164 0.6814 0.8363 0.086 Uiso 1 1 calc GR
H15B H -0.0993 0.6969 0.8703 0.086 Uiso 1 1 calc GR
H15C H -0.1382 0.5901 0.8967 0.086 Uiso 1 1 calc GR
C13 C 0.0546(4) 0.3613(3) 0.8344(2) 0.0437(10) Uani 1 1 d .
H13A H 0.1020 0.3427 0.7808 0.066 Uiso 1 1 calc GR
H13B H -0.0423 0.3947 0.8345 0.066 Uiso 1 1 calc GR
H13C H 0.0690 0.2967 0.8719 0.066 Uiso 1 1 calc GR

loop_
_atom_site_aniso_label
_atom_site_aniso_U_11
_atom_site_aniso_U_22
_atom_site_aniso_U_33
_atom_site_aniso_U_23
_atom_site_aniso_U_13
_atom_site_aniso_U_12
Fe 0.0120(2) 0.0142(2) 0.0121(2) -0.00166(16) -0.00466(16) -0.00421(16)
P1 0.0186(4) 0.0150(4) 0.0164(4) -0.0011(3) -0.0080(3) -0.0038(3)
P2 0.0146(4) 0.0168(4) 0.0146(4) -0.0047(3) -0.0030(3) -0.0049(3)
N2 0.0170(12) 0.0230(14) 0.0126(12) -0.0032(10) -0.0049(10) -0.0084(11)
C22 0.0173(15) 0.0199(16) 0.0167(15) -0.0039(12) -0.0018(12) -0.0066(12)
N1 0.0201(13) 0.0225(14) 0.0198(13) 0.0015(11) -0.0086(11) -0.0127(11)
C25 0.0281(18) 0.0287(19) 0.0299(18) -0.0122(15) 0.0030(14) -0.0186(15)
C16 0.0189(15) 0.0110(14) 0.0197(15) -0.0025(12) -0.0071(12) -0.0015(12)
C9 0.0147(14) 0.0181(15) 0.0165(14) -0.0044(12) -0.0063(12) -0.0070(12)
C18 0.0219(17) 0.0178(17) 0.045(2) -0.0042(15) -0.0147(15) -0.0050(13)
C10 0.0157(14) 0.0132(14) 0.0159(14) -0.0013(11) -0.0056(12) -0.0065(12)
C14 0.0208(16) 0.0283(18) 0.0329(19) 0.0025(15) -0.0110(14) -0.0126(14)
C1 0.0176(14) 0.0141(15) 0.0165(14) -0.0034(12) -0.0070(12) -0.0049(12)
C46 0.0288(17) 0.0245(18) 0.0248(17) -0.0091(14) -0.0151(14) 0.0028(14)
C37 0.0203(15) 0.0179(16) 0.0159(15) 0.0001(12) -0.0056(12) -0.0077(13)
C47 0.0191(16) 0.0325(19) 0.0312(18) -0.0164(15) -0.0129(14) -0.0023(14)
C6 0.0135(14) 0.0168(15) 0.0143(14) -0.0062(12) -0.0060(11) -0.0057(11)
C23 0.0307(18) 0.0234(18) 0.0251(17) 0.0000(14) -0.0101(14) -0.0088(14)
C44 0.0168(15) 0.0181(16) 0.0208(16) -0.0059(13) -0.0048(12) -0.0034(12)
C38 0.0204(16) 0.0245(17) 0.0209(16) -0.0083(13) -0.0042(13) -0.0057(13)
C8 0.0139(14) 0.0150(15) 0.0173(14) -0.0030(12) -0.0093(12) -0.0048(11)
C40 0.0368(19) 0.031(2) 0.0294(18) -0.0111(15) -0.0122(16) -0.0167(16)
C33 0.0238(16) 0.0260(17) 0.0195(16) -0.0009(13) -0.0105(13) -0.0130(14)
C31 0.0221(16) 0.0192(16) 0.0192(16) -0.0001(13) -0.0086(13) -0.0021(13)
C48 0.0185(15) 0.0225(17) 0.0255(17) -0.0118(14) -0.0026(13) -0.0037(13)
C5 0.0128(14) 0.0159(15) 0.0140(14) -0.0046(11) -0.0038(11) -0.0042(11)
C30 0.0243(17) 0.0258(18) 0.0159(15) -0.0001(13) -0.0057(13) -0.0053(14)
C28 0.0154(14) 0.0185(16) 0.0148(14) -0.0024(12) -0.0069(12) -0.0027(12)
C42 0.0190(15) 0.0224(17) 0.0204(16) -0.0026(13) -0.0034(13) -0.0085(13)
C49 0.0127(14) 0.0207(16) 0.0199(15) -0.0016(13) -0.0040(12) -0.0061(12)
C17 0.0219(16) 0.0168(16) 0.0264(17) -0.0036(13) -0.0117(13) -0.0031(13)
C41 0.0307(18) 0.0218(17) 0.0236(17) -0.0084(14) -0.0043(14) -0.0081(14)
C19 0.0193(16) 0.0189(17) 0.0341(19) -0.0016(14) -0.0030(14) -0.0033(13)
C52 0.0207(16) 0.0249(18) 0.0320(19) -0.0059(15) 0.0062(14) -0.0082(14)
C39 0.0245(17) 0.038(2) 0.0340(19) -0.0079(16) -0.0114(15) -0.0136(16)
C26 0.0256(17) 0.033(2) 0.0269(17) -0.0091(15) -0.0075(14) -0.0133(15)
C11 0.0155(14) 0.0210(16) 0.0170(15) -0.0012(12) -0.0063(12) -0.0088(12)
C21 0.0223(16) 0.0171(16) 0.0225(16) -0.0015(13) -0.0111(13) -0.0032(13)
C12 0.038(2) 0.034(2) 0.0334(19) 0.0099(16) -0.0183(16) -0.0235(17)
C45 0.0271(17) 0.0213(17) 0.0217(16) -0.0056(13) -0.0064(14) -0.0031(14)
C32 0.0216(15) 0.0184(16) 0.0151(14) -0.0010(12) -0.0086(12) -0.0080(13)
C35 0.0212(16) 0.0303(18) 0.0183(16) -0.0047(14) -0.0038(13) -0.0091(14)
C4 0.0152(14) 0.0162(15) 0.0150(14) -0.0039(12) -0.0066(12) -0.0060(12)
C51 0.0223(17) 0.044(2) 0.0269(18) 0.0113(16) -0.0028(15) -0.0132(16)
C43 0.0129(14) 0.0188(16) 0.0154(14) -0.0093(12) -0.0029(12) 0.0008(12)
C50 0.0221(17) 0.035(2) 0.038(2) -0.0107(16) 0.0006(15) -0.0166(15)
C2 0.0154(14) 0.0195(16) 0.0158(14) -0.0035(12) -0.0072(12) -0.0079(12)
C7 0.0178(14) 0.0163(15) 0.0169(14) -0.0024(12) -0.0112(12) -0.0082(12)
C36 0.0319(19) 0.047(2) 0.0237(18) -0.0141(16) -0.0026(15) -0.0119(17)
C20 0.0279(17) 0.0216(17) 0.0241(17) -0.0016(14) -0.0033(14) -0.0024(14)
C27 0.0258(17) 0.0216(17) 0.0240(17) -0.0032(14) -0.0090(14) -0.0067(14)
C3 0.0129(14) 0.0164(15) 0.0172(15) -0.0029(12) -0.0050(12) -0.0051(12)
C24 0.041(2) 0.0170(17) 0.034(2) -0.0007(15) -0.0035(16) -0.0143(15)
C29 0.0221(16) 0.0299(19) 0.0262(17) -0.0006(14) -0.0129(14) -0.0068(14)
C34 0.0265(18) 0.039(2) 0.0273(18) 0.0048(16) -0.0129(15) -0.0117(16)
C15 0.023(2) 0.090(4) 0.059(3) -0.034(3) -0.0082(19) -0.005(2)
C13 0.061(3) 0.038(2) 0.049(2) 0.0162(19) -0.033(2) -0.032(2)

loop_
_atom_type_symbol
_atom_type_description
_atom_type_scat_dispersion_real
_atom_type_scat_dispersion_imag
_atom_type_scat_source
C C 0.0033 0.0016 'International Tables Vol C Tables 4.2.6.8 and 6.1.1.4'
H H 0.0000 0.0000 'International Tables Vol C Tables 4.2.6.8 and 6.1.1.4'
Fe Fe 0.3463 0.8444 'International Tables Vol C Tables 4.2.6.8 and 6.1.1.4'
N N 0.0061 0.0033 'International Tables Vol C Tables 4.2.6.8 and 6.1.1.4'
P P 0.1023 0.0942 'International Tables Vol C Tables 4.2.6.8 and 6.1.1.4'

loop_
_geom_angle_atom_site_label_1
_geom_angle_atom_site_label_2
_geom_angle_atom_site_label_3
_geom_angle
C9 Fe C4 121.62(11)
C10 Fe C9 40.20(11)
C10 Fe C5 131.18(11)
C10 Fe C4 111.42(11)
C1 Fe C9 128.83(11)
C1 Fe C10 167.89(11)
C1 Fe C6 149.12(11)
C1 Fe C8 106.98(11)
C1 Fe C5 40.98(11)
C1 Fe C4 68.31(11)
C1 Fe C2 40.99(11)
C1 Fe C3 68.35(11)
C6 Fe C9 68.23(11)
C6 Fe C10 40.54(11)
C6 Fe C8 68.34(11)
C6 Fe C5 167.72(11)
C6 Fe C4 129.25(11)
C8 Fe C9 40.12(10)
C8 Fe C10 67.57(11)
C8 Fe C5 119.69(11)
C8 Fe C4 153.69(11)
C5 Fe C9 111.16(11)
C5 Fe C4 39.77(11)
C2 Fe C9 165.35(11)
C2 Fe C10 150.96(12)
C2 Fe C6 115.72(11)
C2 Fe C8 126.47(11)
C2 Fe C5 68.18(11)
C2 Fe C4 67.94(11)
C2 Fe C3 40.46(11)
C7 Fe C9 68.20(11)
C7 Fe C10 68.25(11)
C7 Fe C1 115.25(11)
C7 Fe C6 41.01(11)
C7 Fe C8 40.64(11)
C7 Fe C5 151.06(11)
C7 Fe C4 165.47(11)
C7 Fe C2 104.92(11)
C7 Fe C3 126.58(11)
C3 Fe C9 153.89(11)
C3 Fe C10 119.79(11)
C3 Fe C6 107.58(11)
C3 Fe C8 164.47(11)
C3 Fe C5 67.22(11)
C3 Fe C4 40.00(11)
C22 P1 C16 100.96(13)
C1 P1 C22 101.25(13)
C1 P1 C16 103.75(13)
C37 P2 C43 99.71(13)
C6 P2 C37 100.18(13)
C6 P2 C43 103.24(13)
C33 N2 C32 113.1(2)
C35 N2 C33 114.5(2)
C35 N2 C32 112.6(2)
C23 C22 P1 117.7(2)
C27 C22 P1 124.5(2)
C27 C22 C23 117.8(3)
C14 N1 C11 112.3(2)
C12 N1 C14 114.4(2)
C12 N1 C11 112.8(2)
C26 C25 H25 120.0
C24 C25 H25 120.0
C24 C25 C26 120.1(3)
C17 C16 P1 117.1(2)
C21 C16 P1 124.4(2)
C21 C16 C17 118.5(3)
C10 C9 Fe 68.75(15)
C10 C9 C49 125.7(3)
C8 C9 Fe 68.72(15)
C8 C9 C10 106.9(2)
C8 C9 C49 126.5(3)
C49 C9 Fe 135.9(2)
C17 C18 H18 119.6
C19 C18 H18 119.6
C19 C18 C17 120.7(3)
Fe C10 H10 125.6
C9 C10 Fe 71.04(16)
C9 C10 H10 125.4
C6 C10 Fe 69.49(15)
C6 C10 C9 109.2(2)
C6 C10 H10 125.4
N1 C14 H14A 108.2
N1 C14 H14B 108.2
N1 C14 C15 116.4(3)
H14A C14 H14B 107.3
C15 C14 H14A 108.2
C15 C14 H14B 108.2
P1 C1 Fe 124.33(14)
C5 C1 Fe 70.22(16)
C5 C1 P1 133.0(2)
C2 C1 Fe 69.51(16)
C2 C1 P1 120.3(2)
C2 C1 C5 106.7(2)
C47 C46 H46 120.0
C47 C46 C45 119.9(3)
C45 C46 H46 120.0
C38 C37 P2 124.1(2)
C38 C37 C42 118.1(3)
C42 C37 P2 117.7(2)
C46 C47 H47 119.9
C46 C47 C48 120.2(3)
C48 C47 H47 119.9
P2 C6 Fe 130.40(14)
C10 C6 Fe 69.97(16)
C10 C6 P2 131.5(2)
C10 C6 C7 107.2(2)
C7 C6 Fe 69.15(16)
C7 C6 P2 121.0(2)
C22 C23 H23 119.6
C24 C23 C22 120.9(3)
C24 C23 H23 119.6
C45 C44 H44 119.9
C45 C44 C43 120.2(3)
C43 C44 H44 119.9
C37 C38 H38 119.6
C37 C38 C39 120.8(3)
C39 C38 H38 119.6
Fe C8 H8 125.8
C9 C8 Fe 71.16(15)
C9 C8 H8 125.5
C9 C8 C7 109.0(2)
C7 C8 Fe 69.16(14)
C7 C8 H8 125.5
C41 C40 H40 120.1
C41 C40 C39 119.8(3)
C39 C40 H40 120.1
N2 C33 H33A 108.2
N2 C33 H33B 108.2
N2 C33 C34 116.3(2)
H33A C33 H33B 107.4
C34 C33 H33A 108.2
C34 C33 H33B 108.2
H31A C31 H31B 109.5
H31A C31 H31C 109.5
H31B C31 H31C 109.5
C28 C31 H31A 109.5
C28 C31 H31B 109.5
C28 C31 H31C 109.5
C47 C48 H48 119.8
C43 C48 C47 120.3(3)
C43 C48 H48 119.8
Fe C5 H5 125.7
C1 C5 Fe 68.80(16)
C1 C5 H5 125.3
C4 C5 Fe 71.78(16)
C4 C5 C1 109.4(2)
C4 C5 H5 125.3
H30A C30 H30B 109.5
H30A C30 H30C 109.5
H30B C30 H30C 109.5
C28 C30 H30A 109.5
C28 C30 H30B 109.5
C28 C30 H30C 109.5
C31 C28 C29 107.8(2)
C30 C28 C31 110.2(2)
C30 C28 C4 111.3(2)
C30 C28 C29 108.1(2)
C4 C28 C31 111.8(2)
C4 C28 C29 107.5(2)
C37 C42 H42 119.5
C41 C42 C37 121.0(3)
C41 C42 H42 119.5
C9 C49 C52 111.7(2)
C9 C49 C51 111.8(2)
C9 C49 C50 106.6(2)
C52 C49 C50 108.8(2)
C51 C49 C52 109.2(3)
C51 C49 C50 108.6(3)
C16 C17 H17 119.8
C18 C17 C16 120.3(3)
C18 C17 H17 119.8
C40 C41 C42 120.2(3)
C40 C41 H41 119.9
C42 C41 H41 119.9
C18 C19 H19 120.1
C18 C19 C20 119.7(3)
C20 C19 H19 120.1
C49 C52 H52A 109.5
C49 C52 H52B 109.5
C49 C52 H52C 109.5
H52A C52 H52B 109.5
H52A C52 H52C 109.5
H52B C52 H52C 109.5
C38 C39 H39 120.0
C40 C39 C38 120.1(3)
C40 C39 H39 120.0
C25 C26 H26 120.2
C25 C26 C27 119.6(3)
C27 C26 H26 120.2
N1 C11 H11A 109.6
N1 C11 H11B 109.6
N1 C11 C2 110.2(2)
H11A C11 H11B 108.1
C2 C11 H11A 109.6
C2 C11 H11B 109.6
C16 C21 H21 119.7
C16 C21 C20 120.6(3)
C20 C21 H21 119.7
N1 C12 H12A 109.1
N1 C12 H12B 109.1
N1 C12 C13 112.3(3)
H12A C12 H12B 107.9
C13 C12 H12A 109.1
C13 C12 H12B 109.1
C46 C45 C44 120.4(3)
C46 C45 H45 119.8
C44 C45 H45 119.8
N2 C32 H32A 109.6
N2 C32 H32B 109.6
N2 C32 C7 110.2(2)
H32A C32 H32B 108.1
C7 C32 H32A 109.6
C7 C32 H32B 109.6
N2 C35 H35A 109.1
N2 C35 H35B 109.1
N2 C35 C36 112.4(3)
H35A C35 H35B 107.9
C36 C35 H35A 109.1
C36 C35 H35B 109.1
C5 C4 Fe 68.45(15)
C5 C4 C28 128.8(3)
C5 C4 C3 106.5(2)
C28 C4 Fe 135.74(19)
C3 C4 Fe 67.89(15)
C3 C4 C28 124.0(2)
C49 C51 H51A 109.5
C49 C51 H51B 109.5
C49 C51 H51C 109.5
H51A C51 H51B 109.5
H51A C51 H51C 109.5
H51B C51 H51C 109.5
C44 C43 P2 122.8(2)
C48 C43 P2 118.2(2)
C48 C43 C44 118.9(3)
C49 C50 H50A 109.5
C49 C50 H50B 109.5
C49 C50 H50C 109.5
H50A C50 H50B 109.5
H50A C50 H50C 109.5
H50B C50 H50C 109.5
C1 C2 Fe 69.50(15)
C1 C2 C11 125.8(3)
C11 C2 Fe 130.60(19)
C3 C2 Fe 70.04(15)
C3 C2 C1 107.8(2)
C3 C2 C11 126.2(3)
C6 C7 Fe 69.84(15)
C6 C7 C32 124.1(3)
C8 C7 Fe 70.20(15)
C8 C7 C6 107.7(2)
C8 C7 C32 128.0(3)
C32 C7 Fe 128.82(19)
C35 C36 H36A 109.5
C35 C36 H36B 109.5
C35 C36 H36C 109.5
H36A C36 H36B 109.5
H36A C36 H36C 109.5
H36B C36 H36C 109.5
C19 C20 C21 120.2(3)
C19 C20 H20 119.9
C21 C20 H20 119.9
C22 C27 C26 121.7(3)
C22 C27 H27 119.1
C26 C27 H27 119.1
Fe C3 H3 124.8
C4 C3 Fe 72.11(15)
C4 C3 H3 125.2
C2 C3 Fe 69.50(15)
C2 C3 C4 109.6(2)
C2 C3 H3 125.2
C25 C24 C23 120.0(3)
C25 C24 H24 120.0
C23 C24 H24 120.0
C28 C29 H29A 109.5
C28 C29 H29B 109.5
C28 C29 H29C 109.5
H29A C29 H29B 109.5
H29A C29 H29C 109.5
H29B C29 H29C 109.5
C33 C34 H34A 109.5
C33 C34 H34B 109.5
C33 C34 H34C 109.5
H34A C34 H34B 109.5
H34A C34 H34C 109.5
H34B C34 H34C 109.5
C14 C15 H15A 109.5
C14 C15 H15B 109.5
C14 C15 H15C 109.5
H15A C15 H15B 109.5
H15A C15 H15C 109.5
H15B C15 H15C 109.5
C12 C13 H13A 109.5
C12 C13 H13B 109.5
C12 C13 H13C 109.5
H13A C13 H13B 109.5
H13A C13 H13C 109.5
H13B C13 H13C 109.5

loop_
_geom_bond_atom_site_label_1
_geom_bond_atom_site_label_2
_geom_bond_distance
Fe C9 2.097(3)
Fe C10 2.067(3)
Fe C1 2.052(3)
Fe C6 2.061(3)
Fe C8 2.065(3)
Fe C5 2.071(3)
Fe C4 2.115(3)
Fe C2 2.052(3)
Fe C7 2.051(3)
Fe C3 2.059(3)
P1 C22 1.841(3)
P1 C16 1.842(3)
P1 C1 1.819(3)
P2 C37 1.842(3)
P2 C6 1.819(3)
P2 C43 1.843(3)
N2 C33 1.460(3)
N2 C32 1.475(4)
N2 C35 1.460(4)
C22 C23 1.397(4)
C22 C27 1.385(4)
N1 C14 1.465(4)
N1 C11 1.466(3)
N1 C12 1.460(4)
C25 H25 0.9500
C25 C26 1.380(5)
C25 C24 1.379(5)
C16 C17 1.398(4)
C16 C21 1.392(4)
C9 C10 1.432(4)
C9 C8 1.428(4)
C9 C49 1.522(4)
C18 H18 0.9500
C18 C17 1.393(4)
C18 C19 1.369(5)
C10 H10 0.9500
C10 C6 1.430(4)
C14 H14A 0.9900
C14 H14B 0.9900
C14 C15 1.515(5)
C1 C5 1.443(4)
C1 C2 1.437(4)
C46 H46 0.9500
C46 C47 1.376(5)
C46 C45 1.390(4)
C37 C38 1.394(4)
C37 C42 1.402(4)
C47 H47 0.9500
C47 C48 1.404(4)
C6 C7 1.441(4)
C23 H23 0.9500
C23 C24 1.394(5)
C44 H44 0.9500
C44 C45 1.391(4)
C44 C43 1.400(4)
C38 H38 0.9500
C38 C39 1.396(4)
C8 H8 0.9500
C8 C7 1.429(4)
C40 H40 0.9500
C40 C41 1.378(4)
C40 C39 1.391(5)
C33 H33A 0.9900
C33 H33B 0.9900
C33 C34 1.528(4)
C31 H31A 0.9800
C31 H31B 0.9800
C31 H31C 0.9800
C31 C28 1.531(4)
C48 H48 0.9500
C48 C43 1.393(4)
C5 H5 0.9500
C5 C4 1.424(4)
C30 H30A 0.9800
C30 H30B 0.9800
C30 H30C 0.9800
C30 C28 1.530(4)
C28 C4 1.530(4)
C28 C29 1.541(4)
C42 H42 0.9500
C42 C41 1.389(4)
C49 C52 1.525(4)
C49 C51 1.525(4)
C49 C50 1.541(4)
C17 H17 0.9500
C41 H41 0.9500
C19 H19 0.9500
C19 C20 1.385(4)
C52 H52A 0.9800
C52 H52B 0.9800
C52 H52C 0.9800
C39 H39 0.9500
C26 H26 0.9500
C26 C27 1.391(4)
C11 H11A 0.9900
C11 H11B 0.9900
C11 C2 1.504(4)
C21 H21 0.9500
C21 C20 1.394(4)
C12 H12A 0.9900
C12 H12B 0.9900
C12 C13 1.524(5)
C45 H45 0.9500
C32 H32A 0.9900
C32 H32B 0.9900
C32 C7 1.498(4)
C35 H35A 0.9900
C35 H35B 0.9900
C35 C36 1.518(5)
C4 C3 1.429(4)
C51 H51A 0.9800
C51 H51B 0.9800
C51 H51C 0.9800
C50 H50A 0.9800
C50 H50B 0.9800
C50 H50C 0.9800
C2 C3 1.422(4)
C36 H36A 0.9800
C36 H36B 0.9800
C36 H36C 0.9800
C20 H20 0.9500
C27 H27 0.9500
C3 H3 0.9500
C24 H24 0.9500
C29 H29A 0.9800
C29 H29B 0.9800
C29 H29C 0.9800
C34 H34A 0.9800
C34 H34B 0.9800
C34 H34C 0.9800
C15 H15A 0.9800
C15 H15B 0.9800
C15 H15C 0.9800
C13 H13A 0.9800
C13 H13B 0.9800
C13 H13C 0.9800

loop_
_geom_torsion_atom_site_label_1
_geom_torsion_atom_site_label_2
_geom_torsion_atom_site_label_3
_geom_torsion_atom_site_label_4
_geom_torsion
Fe C9 C10 C6 59.22(18)
Fe C9 C8 C7 -59.00(18)
Fe C9 C49 C52 -64.7(4)
Fe C9 C49 C51 58.0(4)
Fe C9 C49 C50 176.6(2)
Fe C10 C6 P2 -126.8(2)
Fe C10 C6 C7 59.37(18)
Fe C1 C5 C4 -60.54(19)
Fe C1 C2 C11 -125.9(3)
Fe C1 C2 C3 59.83(19)
Fe C6 C7 C8 60.28(18)
Fe C6 C7 C32 -123.9(3)
Fe C8 C7 C6 -60.05(17)
Fe C8 C7 C32 124.4(3)
Fe C5 C4 C28 132.1(3)
Fe C5 C4 C3 -57.38(18)
Fe C4 C3 C2 -59.63(19)
Fe C2 C3 C4 61.23(19)
P1 C22 C23 C24 179.0(3)
P1 C22 C27 C26 -178.8(2)
P1 C16 C17 C18 177.4(2)
P1 C16 C21 C20 -176.7(2)
P1 C1 C5 Fe -119.0(3)
P1 C1 C5 C4 -179.5(2)
P1 C1 C2 Fe 118.6(2)
P1 C1 C2 C11 -7.3(4)
P1 C1 C2 C3 178.4(2)
P2 C37 C38 C39 -176.8(2)
P2 C37 C42 C41 175.7(2)
P2 C6 C7 Fe 125.47(19)
P2 C6 C7 C8 -174.25(18)
P2 C6 C7 C32 1.6(4)
N2 C32 C7 Fe -153.6(2)
N2 C32 C7 C6 -62.9(3)
N2 C32 C7 C8 112.0(3)
C22 P1 C16 C17 -134.4(2)
C22 P1 C16 C21 42.2(3)
C22 P1 C1 Fe 173.45(17)
C22 P1 C1 C5 -92.2(3)
C22 P1 C1 C2 88.7(2)
C22 C23 C24 C25 -0.2(5)
N1 C11 C2 Fe -178.9(2)
N1 C11 C2 C1 -86.1(3)
N1 C11 C2 C3 87.1(3)
C25 C26 C27 C22 0.3(5)
C16 P1 C22 C23 93.0(3)
C16 P1 C22 C27 -89.1(3)
C16 P1 C1 Fe -82.17(19)
C16 P1 C1 C5 12.2(3)
C16 P1 C1 C2 -166.9(2)
C16 C21 C20 C19 0.4(5)
C9 C10 C6 Fe -60.18(19)
C9 C10 C6 P2 173.0(2)
C9 C10 C6 C7 -0.8(3)
C9 C8 C7 Fe 60.23(18)
C9 C8 C7 C6 0.2(3)
C9 C8 C7 C32 -175.4(3)
C18 C19 C20 C21 -1.0(5)
C10 C9 C8 Fe 58.33(18)
C10 C9 C8 C7 -0.7(3)
C10 C9 C49 C52 -160.4(3)
C10 C9 C49 C51 -37.6(4)
C10 C9 C49 C50 80.9(3)
C10 C6 C7 Fe -59.89(18)
C10 C6 C7 C8 0.4(3)
C10 C6 C7 C32 176.2(2)
C14 N1 C11 C2 -80.7(3)
C14 N1 C12 C13 60.4(4)
C1 P1 C22 C23 -160.4(2)
C1 P1 C22 C27 17.5(3)
C1 P1 C16 C17 121.0(2)
C1 P1 C16 C21 -62.4(3)
C1 C5 C4 Fe 58.72(19)
C1 C5 C4 C28 -169.2(3)
C1 C5 C4 C3 1.3(3)
C1 C2 C3 Fe -59.48(18)
C1 C2 C3 C4 1.7(3)
C46 C47 C48 C43 -0.7(5)
C37 P2 C6 Fe -172.25(18)
C37 P2 C6 C10 -73.5(3)
C37 P2 C6 C7 99.7(2)
C37 P2 C43 C44 34.4(3)
C37 P2 C43 C48 -143.0(2)
C37 C38 C39 C40 1.3(5)
C37 C42 C41 C40 1.2(5)
C47 C46 C45 C44 -0.4(5)
C47 C48 C43 P2 179.2(2)
C47 C48 C43 C44 1.7(4)
C6 P2 C37 C38 -9.8(3)
C6 P2 C37 C42 173.5(2)
C6 P2 C43 C44 -68.6(3)
C6 P2 C43 C48 114.0(2)
C23 C22 C27 C26 -1.0(5)
C38 C37 C42 C41 -1.1(4)
C8 C9 C10 Fe -58.31(18)
C8 C9 C10 C6 0.9(3)
C8 C9 C49 C52 31.9(4)
C8 C9 C49 C51 154.7(3)
C8 C9 C49 C50 -86.8(3)
C33 N2 C32 C7 -74.3(3)
C33 N2 C35 C36 58.0(4)
C31 C28 C4 Fe -23.7(4)
C31 C28 C4 C5 -122.3(3)
C31 C28 C4 C3 68.7(3)
C5 C1 C2 Fe -60.71(18)
C5 C1 C2 C11 173.4(2)
C5 C1 C2 C3 -0.9(3)
C5 C4 C3 Fe 57.72(18)
C5 C4 C3 C2 -1.9(3)
C30 C28 C4 Fe 100.0(3)
C30 C28 C4 C5 1.3(4)
C30 C28 C4 C3 -167.7(3)
C28 C4 C3 Fe -131.2(3)
C28 C4 C3 C2 169.2(2)
C42 C37 C38 C39 -0.1(4)
C49 C9 C10 Fe 132.0(3)
C49 C9 C10 C6 -168.8(2)
C49 C9 C8 Fe -132.1(3)
C49 C9 C8 C7 168.9(3)
C17 C16 C21 C20 -0.2(4)
C17 C18 C19 C20 1.4(5)
C41 C40 C39 C38 -1.2(5)
C19 C18 C17 C16 -1.3(5)
C39 C40 C41 C42 0.0(5)
C26 C25 C24 C23 -0.5(5)
C11 N1 C14 C15 -69.4(4)
C11 N1 C12 C13 -169.6(3)
C11 C2 C3 Fe 126.3(3)
C11 C2 C3 C4 -172.5(2)
C21 C16 C17 C18 0.6(4)
C12 N1 C14 C15 60.9(4)
C12 N1 C11 C2 148.1(3)
C45 C46 C47 C48 0.0(5)
C45 C44 C43 P2 -179.5(2)
C45 C44 C43 C48 -2.1(4)
C32 N2 C33 C34 -73.4(3)
C32 N2 C35 C36 -171.0(3)
C35 N2 C33 C34 57.4(4)
C35 N2 C32 C7 153.9(2)
C43 P2 C37 C38 -115.3(3)
C43 P2 C37 C42 68.1(2)
C43 P2 C6 Fe -69.6(2)
C43 P2 C6 C10 29.2(3)
C43 P2 C6 C7 -157.7(2)
C43 C44 C45 C46 1.4(5)
C2 C1 C5 Fe 60.25(18)
C2 C1 C5 C4 -0.3(3)
C27 C22 C23 C24 0.9(5)
C24 C25 C26 C27 0.5(5)
C29 C28 C4 Fe -141.8(3)
C29 C28 C4 C5 119.6(3)
C29 C28 C4 C3 -49.5(4)
